data_7119411
loop_
_publ_author_name
'Aggarwal, Himanshu'
'Das, Raj Kumar'
'Engel, Emile R.'
'Barbour, Leonard J.'

_publ_section_title
;
 A five-fold interpenetrated metal-organic framework showing a large
 variation in thermal expansion behaviour owing to dramatic structural
 transformation upon dehydration-rehydration.
;
_journal_issue 5
_journal_name_full 'Chemical communications (Cambridge, England)'
_journal_page_first 861
_journal_page_last 864
_journal_paper_doi 10.1039/c6cc07995d
_journal_volume 53
_journal_year 2017
_chemical_formula_moiety 'C16 H14 N2 O4 Zn, H2 O'
_chemical_formula_sum 'C16 H16 N2 O5 Zn'
_chemical_formula_weight 381.68
_chemical_name_systematic
; 
 ? 
;
_space_group_IT_number 2
_symmetry_cell_setting triclinic
_symmetry_space_group_name_Hall '-P 1'
_symmetry_space_group_name_H-M 'P -1'
_atom_sites_solution_hydrogens geom
_atom_sites_solution_primary direct
_atom_sites_solution_secondary difmap
_audit_creation_method SHELXL-97
_audit_update_record
;
2016-05-18 deposited with the CCDC.
2016-12-06 downloaded from the CCDC.
;
_cell_angle_alpha 90.546(2)
_cell_angle_beta 110.3970(10)
_cell_angle_gamma 100.5640(10)
_cell_formula_units_Z 2
_cell_length_a 8.3788(2)
_cell_length_b 9.2243(2)
_cell_length_c 11.1762(3)
_cell_measurement_reflns_used 7097
_cell_measurement_temperature 120(2)
_cell_measurement_theta_max 26.04
_cell_measurement_theta_min 2.25
_cell_volume 793.38(3)
_computing_cell_refinement 'SAINT (Bruker, 2009)'
_computing_data_reduction SAINT
_computing_molecular_graphics 'X-Seed (Barbour 2001)'
_computing_structure_refinement 'SHELXL-97 (Sheldrick, 1997)'
_computing_structure_solution 'SHELXS-97 (Sheldrick, 1990)'
_diffrn_ambient_temperature 120(2)
_diffrn_measured_fraction_theta_full 0.998
_diffrn_measured_fraction_theta_max 0.998
_diffrn_measurement_device_type 'CCD area detector'
_diffrn_measurement_method 'phi and omega scans'
_diffrn_radiation_monochromator graphite
_diffrn_radiation_source 'fine-focus sealed tube'
_diffrn_radiation_type MoK\a
_diffrn_radiation_wavelength 0.71073
_diffrn_reflns_av_R_equivalents 0.0197
_diffrn_reflns_av_sigmaI/netI 0.0182
_diffrn_reflns_limit_h_max 10
_diffrn_reflns_limit_h_min -10
_diffrn_reflns_limit_k_max 11
_diffrn_reflns_limit_k_min -11
_diffrn_reflns_limit_l_max 13
_diffrn_reflns_limit_l_min -13
_diffrn_reflns_number 10532
_diffrn_reflns_theta_full 26.06
_diffrn_reflns_theta_max 26.06
_diffrn_reflns_theta_min 1.95
_exptl_absorpt_coefficient_mu 1.577
_exptl_absorpt_correction_T_max 0.8212
_exptl_absorpt_correction_T_min 0.3576
_exptl_absorpt_correction_type multi-scan
_exptl_absorpt_process_details SADABS
_exptl_crystal_colour colorless
_exptl_crystal_density_diffrn 1.598
_exptl_crystal_density_method 'not measured'
_exptl_crystal_description plate
_exptl_crystal_F_000 392
_exptl_crystal_size_max 0.821
_exptl_crystal_size_mid 0.220
_exptl_crystal_size_min 0.130
_refine_diff_density_max 0.496
_refine_diff_density_min -0.314
_refine_diff_density_rms 0.054
_refine_ls_extinction_method none
_refine_ls_goodness_of_fit_ref 1.031
_refine_ls_hydrogen_treatment refU
_refine_ls_matrix_type full
_refine_ls_number_parameters 222
_refine_ls_number_reflns 3128
_refine_ls_number_restraints 0
_refine_ls_restrained_S_all 1.031
_refine_ls_R_factor_all 0.0231
_refine_ls_R_factor_gt 0.0221
_refine_ls_shift/su_max 0.006
_refine_ls_shift/su_mean 0.000
_refine_ls_structure_factor_coef Fsqd
_refine_ls_weighting_details 'calc w=1/[\s^2^(Fo^2^)+(0.0229P)^2^+0.7230P] where P=(Fo^2^+2Fc^2^)/3'
_refine_ls_weighting_scheme calc
_refine_ls_wR_factor_gt 0.0550
_refine_ls_wR_factor_ref 0.0556
_reflns_number_gt 2996
_reflns_number_total 3128
_reflns_threshold_expression >2sigma(I)
_cod_data_source_file c6cc07995d2.cif
_cod_data_source_block LJB_1H2O_120K
_cod_depositor_comments
;
The following automatic conversions were performed:

'_symmetry_cell_setting' value 'Triclinic' changed to 'triclinic'
according to
/usr/data/users/saulius/crontab/automatic-downloads/rss-feeds/RSC/lib/dictionaries/cif_core.dic
dictionary named 'cif_core.dic' version 2.4.2 from 2011-04-26.

Automatic conversion script
Id: cif_fix_values 4268 2015-11-12 08:31:59Z antanas 
;
_cod_original_sg_symbol_H-M P-1
_cod_database_code 7119411

loop_
_symmetry_equiv_pos_as_xyz
'x, y, z'
'-x, -y, -z'

loop_
_atom_site_label
_atom_site_type_symbol
_atom_site_fract_x
_atom_site_fract_y
_atom_site_fract_z
_atom_site_U_iso_or_equiv
_atom_site_adp_type
_atom_site_occupancy
_atom_site_symmetry_multiplicity
_atom_site_calc_flag
_atom_site_refinement_flags
Zn1 Zn 0.50772(2) 0.84749(2) 0.718256(17) 0.01310(7) Uani 1 1 d .
O1 O 0.32696(15) 0.89016(13) 0.55876(11) 0.0183(3) Uani 1 1 d .
O1W O 0.1375(2) 1.2045(2) 0.80859(16) 0.0494(5) Uani 1 1 d .
N1 N 0.65306(17) 1.04247(15) 0.81372(13) 0.0141(3) Uani 1 1 d .
C1 C 0.2206(2) 0.94665(18) 0.59512(16) 0.0166(3) Uani 1 1 d .
H1W1 H 0.178(4) 1.128(4) 0.780(3) 0.077(10) Uiso 1 1 d .
O2 O 0.24240(16) 0.97174(14) 0.70958(12) 0.0226(3) Uani 1 1 d .
N2 N 0.66029(18) 0.75802(15) 0.63932(13) 0.0150(3) Uani 1 1 d .
C2 C 0.0649(2) 0.97699(19) 0.48955(17) 0.0183(3) Uani 1 1 d .
H2 H 0.0587 0.9627 0.4036 0.022 Uiso 1 1 calc R
H2W1 H 0.2044 1.2208 0.8971 0.091(12) Uiso 1 1 d R
O3 O 0.38558(16) 0.66656(14) 0.77222(12) 0.0227(3) Uani 1 1 d .
C3 C 0.5006(2) 0.64532(19) 0.87698(16) 0.0184(4) Uani 1 1 d .
O4 O 0.64298(18) 0.73297(14) 0.92484(12) 0.0245(3) Uani 1 1 d .
C4 C 0.4572(2) 0.50936(19) 0.93934(17) 0.0181(3) Uani 1 1 d .
H4 H 0.3641 0.4328 0.8900 0.022 Uiso 1 1 calc R
C5 C 0.6843(2) 1.07423(19) 0.93826(16) 0.0178(3) Uani 1 1 d .
H5 H 0.6490 0.9983 0.9859 0.021 Uiso 1 1 calc R
C6 C 0.7655(2) 1.21258(19) 1.00003(16) 0.0184(3) Uani 1 1 d .
H6 H 0.7859 1.2300 1.0885 0.022 Uiso 1 1 calc R
C7 C 0.8174(2) 1.32637(19) 0.93280(17) 0.0180(3) Uani 1 1 d .
C8 C 0.7865(2) 1.2919(2) 0.80440(18) 0.0226(4) Uani 1 1 d .
H8 H 0.8212 1.3656 0.7547 0.027 Uiso 1 1 calc R
C9 C 0.7054(2) 1.15084(19) 0.74871(17) 0.0199(4) Uani 1 1 d .
H9 H 0.6860 1.1298 0.6608 0.024 Uiso 1 1 calc R
C10 C 0.9059(2) 1.47952(19) 0.99708(18) 0.0214(4) Uani 1 1 d .
H10A H 0.9042 1.4842 1.0852 0.026 Uiso 1 1 calc R
H10B H 0.8402 1.5527 0.9494 0.026 Uiso 1 1 calc R
C11 C 0.5935(2) 0.7013(2) 0.51706(17) 0.0208(4) Uani 1 1 d .
H11 H 0.4761 0.7049 0.4686 0.025 Uiso 1 1 calc R
C12 C 0.6870(2) 0.6378(2) 0.45831(17) 0.0221(4) Uani 1 1 d .
H12 H 0.6345 0.5998 0.3712 0.026 Uiso 1 1 calc R
C13 C 0.8581(2) 0.63004(18) 0.52736(16) 0.0170(3) Uani 1 1 d .
C14 C 0.9257(2) 0.68566(19) 0.65509(17) 0.0190(4) Uani 1 1 d .
H14 H 1.0412 0.6799 0.7067 0.023 Uiso 1 1 calc R
C15 C 0.8251(2) 0.74919(19) 0.70681(16) 0.0177(3) Uani 1 1 d .
H15 H 0.8745 0.7883 0.7937 0.021 Uiso 1 1 calc R
C16 C 0.9686(2) 0.5670(2) 0.46713(17) 0.0212(4) Uani 1 1 d .
H16A H 1.0704 0.6442 0.4724 0.025 Uiso 1 1 calc R
H16B H 0.9003 0.5375 0.3755 0.025 Uiso 1 1 calc R

loop_
_atom_site_aniso_label
_atom_site_aniso_U_11
_atom_site_aniso_U_22
_atom_site_aniso_U_33
_atom_site_aniso_U_23
_atom_site_aniso_U_13
_atom_site_aniso_U_12
Zn1 0.01336(10) 0.01218(10) 0.01288(11) -0.00102(7) 0.00353(7) 0.00283(7)
O1 0.0175(6) 0.0216(6) 0.0161(6) 0.0026(5) 0.0045(5) 0.0077(5)
O1W 0.0519(11) 0.0535(11) 0.0344(9) -0.0141(8) -0.0034(8) 0.0283(9)
N1 0.0137(7) 0.0139(7) 0.0133(7) -0.0008(5) 0.0030(5) 0.0031(5)
C1 0.0158(8) 0.0136(8) 0.0186(9) 0.0010(6) 0.0045(7) 0.0018(6)
O2 0.0207(6) 0.0298(7) 0.0162(6) -0.0013(5) 0.0034(5) 0.0088(5)
N2 0.0168(7) 0.0143(7) 0.0148(7) -0.0003(5) 0.0061(6) 0.0045(5)
C2 0.0192(8) 0.0175(8) 0.0155(8) 0.0019(6) 0.0028(7) 0.0037(7)
O3 0.0232(6) 0.0273(7) 0.0212(6) 0.0106(5) 0.0099(5) 0.0098(5)
C3 0.0264(9) 0.0178(8) 0.0176(8) 0.0029(7) 0.0131(7) 0.0099(7)
O4 0.0341(7) 0.0173(6) 0.0199(6) 0.0022(5) 0.0098(6) -0.0007(5)
C4 0.0198(8) 0.0160(8) 0.0207(8) 0.0027(7) 0.0094(7) 0.0048(7)
C5 0.0206(8) 0.0175(8) 0.0160(8) 0.0015(6) 0.0078(7) 0.0025(7)
C6 0.0192(8) 0.0209(9) 0.0137(8) -0.0038(7) 0.0048(7) 0.0027(7)
C7 0.0137(8) 0.0172(8) 0.0204(9) -0.0040(7) 0.0039(7) 0.0015(7)
C8 0.0269(9) 0.0176(9) 0.0215(9) 0.0022(7) 0.0095(8) -0.0019(7)
C9 0.0235(9) 0.0204(9) 0.0142(8) 0.0000(7) 0.0062(7) 0.0016(7)
C10 0.0192(9) 0.0173(8) 0.0256(9) -0.0054(7) 0.0073(7) 0.0000(7)
C11 0.0166(8) 0.0236(9) 0.0195(9) -0.0040(7) 0.0024(7) 0.0059(7)
C12 0.0242(9) 0.0244(9) 0.0160(9) -0.0054(7) 0.0046(7) 0.0062(7)
C13 0.0226(9) 0.0134(8) 0.0188(8) 0.0030(6) 0.0105(7) 0.0063(7)
C14 0.0177(8) 0.0225(9) 0.0185(9) 0.0037(7) 0.0063(7) 0.0083(7)
C15 0.0194(8) 0.0205(8) 0.0132(8) -0.0003(6) 0.0049(7) 0.0058(7)
C16 0.0272(9) 0.0227(9) 0.0200(9) 0.0035(7) 0.0132(8) 0.0111(8)

loop_
_atom_type_symbol
_atom_type_description
_atom_type_scat_dispersion_real
_atom_type_scat_dispersion_imag
_atom_type_scat_source
C C 0.0033 0.0016 'International Tables Vol C Tables 4.2.6.8 and 6.1.1.4'
H H 0.0000 0.0000 'International Tables Vol C Tables 4.2.6.8 and 6.1.1.4'
N N 0.0061 0.0033 'International Tables Vol C Tables 4.2.6.8 and 6.1.1.4'
O O 0.0106 0.0060 'International Tables Vol C Tables 4.2.6.8 and 6.1.1.4'
Zn Zn 0.2839 1.4301 'International Tables Vol C Tables 4.2.6.8 and 6.1.1.4'

loop_
_geom_angle_atom_site_label_1
_geom_angle_atom_site_label_2
_geom_angle_atom_site_label_3
_geom_angle
_geom_angle_site_symmetry_1
_geom_angle_site_symmetry_3
O1 Zn1 O3 103.30(5) . .
O1 Zn1 N1 108.46(5) . .
O3 Zn1 N1 132.83(5) . .
O1 Zn1 N2 99.69(5) . .
O3 Zn1 N2 101.43(5) . .
N1 Zn1 N2 106.44(6) . .
O1 Zn1 C3 131.97(6) . .
O3 Zn1 C3 28.72(5) . .
N1 Zn1 C3 110.49(6) . .
N2 Zn1 C3 95.20(5) . .
C1 O1 Zn1 106.04(10) . .
C9 N1 C5 117.59(14) . .
C9 N1 Zn1 119.48(11) . .
C5 N1 Zn1 122.54(11) . .
O2 C1 O1 122.77(15) . .
O2 C1 C2 121.88(16) . .
O1 C1 C2 115.33(15) . .
C15 N2 C11 117.45(15) . .
C15 N2 Zn1 122.57(11) . .
C11 N2 Zn1 119.95(11) . .
C2 C2 C1 123.0(2) 2_576 .
C3 O3 Zn1 102.20(11) . .
O4 C3 O3 122.01(16) . .
O4 C3 C4 121.40(16) . .
O3 C3 C4 116.59(16) . .
O4 C3 Zn1 73.03(10) . .
O3 C3 Zn1 49.09(8) . .
C4 C3 Zn1 165.14(13) . .
C4 C4 C3 122.8(2) 2_667 .
N1 C5 C6 122.78(16) . .
C5 C6 C7 120.03(16) . .
C8 C7 C6 116.76(16) . .
C8 C7 C10 121.72(16) . .
C6 C7 C10 121.51(16) . .
C9 C8 C7 120.21(16) . .
N1 C9 C8 122.62(16) . .
C7 C10 C10 112.20(18) . 2_787
N2 C11 C12 123.18(16) . .
C11 C12 C13 119.53(16) . .
C12 C13 C14 117.16(16) . .
C12 C13 C16 121.93(16) . .
C14 C13 C16 120.90(16) . .
C15 C14 C13 120.04(16) . .
N2 C15 C14 122.61(16) . .
C13 C16 C16 111.94(18) . 2_766

loop_
_geom_bond_atom_site_label_1
_geom_bond_atom_site_label_2
_geom_bond_distance
_geom_bond_site_symmetry_2
Zn1 O1 1.9941(12) .
Zn1 O3 2.0049(13) .
Zn1 N1 2.0275(14) .
Zn1 N2 2.0623(14) .
Zn1 C3 2.5931(17) .
O1 C1 1.284(2) .
N1 C9 1.340(2) .
N1 C5 1.342(2) .
C1 O2 1.241(2) .
C1 C2 1.497(2) .
N2 C15 1.341(2) .
N2 C11 1.342(2) .
C2 C2 1.328(4) 2_576
O3 C3 1.275(2) .
C3 O4 1.248(2) .
C3 C4 1.489(2) .
C4 C4 1.325(4) 2_667
C5 C6 1.380(2) .
C6 C7 1.390(2) .
C7 C8 1.389(3) .
C7 C10 1.512(2) .
C8 C9 1.381(2) .
C10 C10 1.531(3) 2_787
C11 C12 1.381(3) .
C12 C13 1.387(3) .
C13 C14 1.392(2) .
C13 C16 1.508(2) .
C14 C15 1.379(2) .
C16 C16 1.526(3) 2_766
